data_2003411
loop_
_publ_author_name
'Thornton-Pett, M.'
'Kennedy, J. D.'
Faridoon
'Spalding, T. R.'

_publ_section_title {<i>exo</i>-2,7,11-\m~3~-[(\m-H)~2~Cu(PPh~3~)]-2-(PPh~3~)-<i>closo</i>-2,1-CuTeB~10~H~8~}.CH~2~Cl~2~
_journal_issue 5
_journal_name_full 'Acta Crystallographica Section C'
_journal_page_first 840
_journal_page_last 843
_journal_paper_doi 10.1107/S0108270194010917
_journal_volume 51
_journal_year 1995
_chemical_compound_source
;
The reaction between equimolar amounts of the cesium salt of the
[nido-7-TeB~10~H~11~]^-^ anion and [Cu(NO~3~)(PPh~3~)~2~] in ethanol
at room temperature afforded the title compound in 28% yield after
preparative chromatography on silica [eluant: CH~2~Cl~2~/cyclohexane
(7:2)].
;
_chemical_formula_moiety 'C36 H40 B10 Cu2 P2 Te, C H2 Cl2'
_chemical_formula_sum 'C37 H42 B10 Cl2 Cu2 P2 Te'
_chemical_formula_weight 982.38
_chemical_name_systematic
;
1-triphenylphosphine-\m^3^-(2,7,11)-triphenylphosphinecupradihydrido-
closo-1,2-telluracupraoctahydrododecaborane
;
_space_group_IT_number 2
_symmetry_cell_setting triclinic
_symmetry_space_group_name_Hall '-P 1'
_symmetry_space_group_name_H-M 'P -1'
_audit_creation_method SHELXL
_cell_angle_alpha 86.415(7)
_cell_angle_beta 87.307(7)
_cell_angle_gamma 63.307(7)
_cell_formula_units_Z 2
_cell_length_a 11.6125(9)
_cell_length_b 12.6271(12)
_cell_length_c 16.4500(14)
_cell_measurement_reflns_used 25
_cell_measurement_temperature 293(2)
_cell_measurement_theta_max 17.5
_cell_measurement_theta_min 15.0
_cell_volume 2150.3(3)
_computing_cell_refinement 'Nicolet P3/F software'
_computing_data_collection 'Nicolet P3/F software (Nicolet, 1984)'
_computing_data_reduction 'SYNTLP (McDonald, 1984)'
_computing_molecular_graphics 'ORTEPII (Johnson, 1976)'
_computing_publication_material SHELXL93
_computing_structure_refinement 'SHELXL93 (Sheldrick, 1995)'
_computing_structure_solution 'SHELX90 (Sheldrick, 1990)'
_diffrn_ambient_temperature 293(2)
_diffrn_measurement_device 'Nicolet P3/F 4-circle diffractometer'
_diffrn_measurement_method \w/2\q
_diffrn_radiation_monochromator graphite
_diffrn_radiation_source 'fine-focus sealed tube'
_diffrn_radiation_type MoK\a
_diffrn_radiation_wavelength 0.71069
_diffrn_reflns_av_R_equivalents 0.0000
_diffrn_reflns_av_sigmaI/netI 0.0214
_diffrn_reflns_limit_h_max 13
_diffrn_reflns_limit_h_min -13
_diffrn_reflns_limit_k_max 15
_diffrn_reflns_limit_k_min -14
_diffrn_reflns_limit_l_max 19
_diffrn_reflns_limit_l_min 0
_diffrn_reflns_number 7254
_diffrn_reflns_theta_max 25.05
_diffrn_reflns_theta_min 2.14
_diffrn_standards_decay_% 0
_diffrn_standards_interval_count 100
_diffrn_standards_number 3
_exptl_absorpt_coefficient_mu 1.880
_exptl_absorpt_correction_T_max 0.6382
_exptl_absorpt_correction_T_min 0.4821
_exptl_absorpt_correction_type empirical
_exptl_crystal_colour 'pale yellow'
_exptl_crystal_density_diffrn 1.517
_exptl_crystal_description prism
_exptl_crystal_F_000 976
_exptl_crystal_size_max 0.70
_exptl_crystal_size_mid 0.30
_exptl_crystal_size_min 0.20
_refine_diff_density_max 1.249
_refine_diff_density_min -1.341
_refine_ls_extinction_method none
_refine_ls_goodness_of_fit_all 1.029
_refine_ls_goodness_of_fit_obs 1.066
_refine_ls_matrix_type full
_refine_ls_number_parameters 527
_refine_ls_number_reflns 7251
_refine_ls_number_restraints 469
_refine_ls_restrained_S_all 1.023
_refine_ls_restrained_S_obs 1.046
_refine_ls_R_factor_all 0.0546
_refine_ls_R_factor_obs 0.0482
_refine_ls_shift/esd_max 0.008
_refine_ls_shift/esd_mean 0.000
_refine_ls_structure_factor_coef Fsqd
_refine_ls_weighting_scheme
; calc w = 1/[\s^2^(F~o~^2^) + (0.0824P)^2^ + 2.9792P]
where P = (F~o~^2^ + 2F~c~^2^)/3
;
_refine_ls_wR_factor_all 0.1324
_refine_ls_wR_factor_obs 0.1267
_reflns_number_observed 6365
_reflns_number_total 7254
_reflns_observed_criterion >2sigma(I)
_cod_data_source_file ab1219.cif
_cod_data_source_block trs4
_cod_database_code 2003411

loop_
_symmetry_equiv_pos_as_xyz
'x, y, z'
'-x, -y, -z'

loop_
_atom_site_aniso_label
_atom_site_aniso_U_11
_atom_site_aniso_U_12
_atom_site_aniso_U_13
_atom_site_aniso_U_22
_atom_site_aniso_U_23
_atom_site_aniso_U_33
Te1 0.0441(2) -0.01541(14) -0.00628(14) 0.0546(2) -0.00390(15) 0.0627(2)
Cu2 0.0499(3) -0.0269(2) 0.0007(2) 0.0431(3) -0.0038(2) 0.0338(3)
Cu3 0.0489(3) -0.0133(2) 0.0004(3) 0.0384(3) -0.0058(2) 0.0610(4)
P1 0.0498(6) -0.0287(5) 0.0022(4) 0.0442(5) -0.0018(4) 0.0262(5)
C111 0.051(2) -0.028(2) 0.002(2) 0.046(2) 0.003(2) 0.035(2)
C112 0.059(3) -0.031(3) 0.010(2) 0.075(3) -0.004(2) 0.048(3)
C113 0.053(3) -0.023(3) 0.016(3) 0.075(4) 0.010(3) 0.091(5)
C114 0.059(3) -0.037(3) -0.016(3) 0.073(4) 0.016(3) 0.084(4)
C115 0.072(3) -0.042(3) -0.020(3) 0.077(4) 0.005(3) 0.062(3)
C116 0.060(3) -0.033(2) -0.005(2) 0.059(3) 0.001(2) 0.042(2)
C121 0.048(2) -0.027(2) 0.005(2) 0.047(2) 0.003(2) 0.029(2)
C122 0.057(3) -0.034(2) 0.008(2) 0.057(3) -0.004(2) 0.034(2)
C123 0.064(3) -0.035(3) 0.003(2) 0.078(3) 0.008(2) 0.033(2)
C124 0.066(3) -0.039(3) 0.005(2) 0.079(3) 0.022(3) 0.049(3)
C125 0.078(4) -0.052(3) 0.001(3) 0.071(3) 0.017(3) 0.067(3)
C126 0.074(3) -0.044(3) 0.001(2) 0.065(3) 0.002(2) 0.042(2)
C131 0.047(2) -0.027(2) 0.002(2) 0.050(2) -0.005(2) 0.029(2)
C132 0.067(3) -0.036(2) 0.011(2) 0.063(3) 0.000(2) 0.038(2)
C133 0.083(4) -0.047(3) 0.023(3) 0.091(4) -0.014(3) 0.043(3)
C134 0.095(5) -0.044(4) 0.030(3) 0.103(5) -0.034(3) 0.052(3)
C135 0.104(5) -0.030(3) 0.015(3) 0.062(3) -0.027(3) 0.072(4)
C136 0.079(3) -0.030(3) 0.006(2) 0.054(3) -0.006(2) 0.046(3)
P2 0.0443(6) -0.0163(4) 0.0006(4) 0.0366(5) -0.0031(4) 0.0390(6)
C211 0.053(2) -0.022(2) -0.001(2) 0.039(2) 0.004(2) 0.033(2)
C212 0.062(3) -0.025(2) -0.008(2) 0.056(3) 0.008(2) 0.048(3)
C213 0.096(4) -0.039(3) -0.006(2) 0.068(3) 0.012(2) 0.035(2)
C214 0.083(4) -0.039(3) 0.015(2) 0.070(3) 0.004(2) 0.041(3)
C215 0.056(3) -0.025(3) 0.008(2) 0.079(4) 0.009(3) 0.050(3)
C216 0.052(3) -0.026(2) -0.001(2) 0.066(3) 0.009(2) 0.039(2)
C221 0.042(2) -0.020(2) 0.004(2) 0.044(2) -0.002(2) 0.040(2)
C222 0.058(3) -0.028(2) 0.018(2) 0.063(3) -0.014(2) 0.059(3)
C223 0.069(3) -0.050(3) 0.018(3) 0.082(4) -0.006(3) 0.071(4)
C224 0.077(4) -0.048(3) 0.006(3) 0.065(3) 0.000(3) 0.076(4)
C225 0.086(4) -0.047(3) 0.025(3) 0.061(3) -0.025(3) 0.091(4)
C226 0.066(3) -0.034(2) 0.023(2) 0.053(3) -0.015(2) 0.059(3)
C231 0.048(2) -0.022(2) 0.004(2) 0.048(2) -0.005(2) 0.036(2)
C232 0.079(3) -0.034(3) -0.009(3) 0.054(3) -0.001(2) 0.059(3)
C233 0.092(4) -0.050(4) -0.012(3) 0.085(4) -0.021(3) 0.075(4)
C234 0.075(4) -0.044(3) -0.007(3) 0.106(5) -0.010(3) 0.043(3)
C235 0.081(4) -0.037(3) -0.017(3) 0.081(4) 0.014(3) 0.050(3)
C236 0.070(3) -0.027(2) -0.008(2) 0.056(3) 0.000(2) 0.050(3)
B3 0.053(3) -0.024(2) 0.006(2) 0.044(2) -0.003(2) 0.028(2)
B4 0.058(3) -0.024(2) 0.012(2) 0.044(3) -0.012(2) 0.043(3)
B5 0.067(3) -0.019(2) -0.005(2) 0.031(2) 0.007(2) 0.049(3)
B6 0.063(3) -0.025(2) 0.005(2) 0.041(2) 0.005(2) 0.031(2)
B7 0.046(2) -0.021(2) 0.005(2) 0.042(2) -0.001(2) 0.022(2)
B8 0.060(3) -0.033(2) 0.005(2) 0.051(3) -0.005(2) 0.024(2)
B9 0.062(3) -0.033(2) 0.003(2) 0.045(3) -0.003(2) 0.043(3)
B10 0.067(3) -0.035(2) 0.010(2) 0.047(3) 0.001(2) 0.034(2)
B11 0.049(3) -0.024(2) 0.007(2) 0.043(2) 0.000(2) 0.029(2)
B12 0.046(3) -0.029(2) 0.004(2) 0.051(3) -0.001(2) 0.036(2)
Cl1S 0.356(6) -0.113(3) 0.020(3) 0.178(3) -0.049(2) 0.115(2)
Cl2S 0.163(3) -0.125(2) 0.017(3) 0.230(3) -0.057(3) 0.259(5)
C1S 0.265(10) -0.159(5) -0.098(8) 0.206(3) 0.108(8) 0.157(9)

loop_
_atom_site_label
_atom_site_occupancy
_atom_site_fract_x
_atom_site_fract_y
_atom_site_fract_z
_atom_site_U_iso_or_equiv
_atom_site_thermal_displace_type
_atom_site_calc_flag
_atom_site_refinement_flags
_atom_site_type_symbol
Te1 1 1.10250(3) 0.26730(3) 0.25502(2) 0.05607(13) Uani d . Te
Cu2 1 0.93278(5) 0.47563(4) 0.27027(3) 0.03992(14) Uani d . Cu
Cu3 1 0.67801(5) 0.61695(5) 0.25821(4) 0.0516(2) Uani d . Cu
P1 1 0.98418(10) 0.61502(9) 0.30370(6) 0.0373(2) Uani d D P
C111 1 1.1439(4) 0.5671(4) 0.3455(2) 0.0420(9) Uani d D C
C112 1 1.2506(5) 0.4992(5) 0.2972(3) 0.0609(12) Uani d D C
H112 1 1.2389(5) 0.4770(5) 0.2465(3) 0.073 Uiso calc R H
C113 1 1.3743(5) 0.4645(5) 0.3244(4) 0.077(2) Uani d D C
H113 1 1.4452(5) 0.4218(5) 0.2911(4) 0.092 Uiso calc R H
C114 1 1.3925(5) 0.4931(5) 0.4008(4) 0.0696(15) Uani d D C
H114 1 1.4755(5) 0.4680(5) 0.4194(4) 0.084 Uiso calc R H
C115 1 1.2887(5) 0.5581(5) 0.4489(3) 0.0672(14) Uani d D C
H115 1 1.3011(5) 0.5780(5) 0.5002(3) 0.081 Uiso calc R H
C116 1 1.1644(5) 0.5947(4) 0.4219(3) 0.0516(11) Uani d D C
H116 1 1.0943(5) 0.6382(4) 0.4555(3) 0.062 Uiso calc R H
C121 1 0.9865(4) 0.7128(4) 0.2184(2) 0.0399(9) Uani d D C
C122 1 0.9468(4) 0.7015(4) 0.1431(2) 0.0467(10) Uani d D C
H122 1 0.9178(4) 0.6449(4) 0.1368(2) 0.056 Uiso calc R H
C123 1 0.9495(5) 0.7735(5) 0.0767(3) 0.0575(12) Uani d D C
H123 1 0.9237(5) 0.7643(5) 0.0260(3) 0.069 Uiso calc R H
C124 1 0.9902(5) 0.8580(5) 0.0859(3) 0.0638(14) Uani d D C
H124 1 0.9907(5) 0.9073(5) 0.0416(3) 0.077 Uiso calc R H
C125 1 1.0305(6) 0.8707(5) 0.1607(3) 0.0658(14) Uani d D C
H125 1 1.0580(6) 0.9285(5) 0.1665(3) 0.079 Uiso calc R H
C126 1 1.0304(5) 0.7982(4) 0.2270(3) 0.0559(12) Uani d D C
H126 1 1.0593(5) 0.8059(4) 0.2770(3) 0.067 Uiso calc R H
C131 1 0.8752(4) 0.7077(4) 0.3814(2) 0.0401(9) Uani d D C
C132 1 0.8465(5) 0.6486(4) 0.4481(3) 0.0539(11) Uani d D C
H132 1 0.8806(5) 0.5663(4) 0.4501(3) 0.065 Uiso calc R H
C133 1 0.7679(6) 0.7120(6) 0.5108(3) 0.0699(15) Uani d D C
H133 1 0.7513(6) 0.6723(6) 0.5558(3) 0.084 Uiso calc R H
C134 1 0.7147(6) 0.8319(6) 0.5071(3) 0.083(2) Uani d D C
H134 1 0.6614(6) 0.8740(6) 0.5496(3) 0.100 Uiso calc R H
C135 1 0.7387(7) 0.8918(5) 0.4415(4) 0.081(2) Uani d D C
H135 1 0.7001(7) 0.9743(5) 0.4391(4) 0.098 Uiso calc R H
C136 1 0.8205(5) 0.8297(4) 0.3784(3) 0.0600(12) Uani d D C
H136 1 0.8381(5) 0.8704(4) 0.3343(3) 0.072 Uiso calc R H
P2 1 0.50903(10) 0.79065(9) 0.25715(7) 0.0407(2) Uani d D P
C211 1 0.3994(4) 0.8122(3) 0.3443(2) 0.0412(9) Uani d D C
C212 1 0.4515(5) 0.7700(4) 0.4205(3) 0.0562(12) Uani d D C
H212 1 0.5404(5) 0.7282(4) 0.4258(3) 0.067 Uiso calc R H
C213 1 0.3718(6) 0.7898(5) 0.4885(3) 0.0661(14) Uani d D C
H213 1 0.4073(6) 0.7624(5) 0.5396(3) 0.079 Uiso calc R H
C214 1 0.2406(5) 0.8494(5) 0.4813(3) 0.0636(13) Uani d D C
H214 1 0.1873(5) 0.8622(5) 0.5274(3) 0.076 Uiso calc R H
C215 1 0.1881(5) 0.8902(5) 0.4061(3) 0.0645(14) Uani d D C
H215 1 0.0990(5) 0.9301(5) 0.4011(3) 0.077 Uiso calc R H
C216 1 0.2673(4) 0.8722(4) 0.3374(3) 0.0531(11) Uani d D C
H216 1 0.2313(4) 0.9006(4) 0.2866(3) 0.064 Uiso calc R H
C221 1 0.5365(4) 0.9210(4) 0.2518(2) 0.0416(9) Uani d D C
C222 1 0.6324(5) 0.9234(4) 0.1985(3) 0.0598(12) Uani d D C
H222 1 0.6802(5) 0.8586(4) 0.1668(3) 0.072 Uiso calc R H
C223 1 0.6569(5) 1.0205(5) 0.1921(4) 0.0682(14) Uani d D C
H223 1 0.7212(5) 1.0209(5) 0.1564(4) 0.082 Uiso calc R H
C224 1 0.5871(5) 1.1166(5) 0.2382(4) 0.0670(14) Uani d D C
H224 1 0.6048(5) 1.1817(5) 0.2344(4) 0.080 Uiso calc R H
C225 1 0.4910(6) 1.1164(5) 0.2900(4) 0.074(2) Uani d D C
H225 1 0.4423(6) 1.1822(5) 0.3205(4) 0.089 Uiso calc R H
C226 1 0.4661(5) 1.0193(4) 0.2969(3) 0.0568(12) Uani d D C
H226 1 0.4011(5) 1.0199(4) 0.3325(3) 0.068 Uiso calc R H
C231 1 0.4172(4) 0.8070(4) 0.1666(2) 0.0438(9) Uani d D C
C232 1 0.4067(5) 0.7095(4) 0.1419(3) 0.0622(13) Uani d D C
H232 1 0.4417(5) 0.6388(4) 0.1733(3) 0.075 Uiso calc R H
C233 1 0.3439(6) 0.7160(6) 0.0703(4) 0.079(2) Uani d D C
H233 1 0.3364(6) 0.6501(6) 0.0545(4) 0.095 Uiso calc R H
C234 1 0.2937(6) 0.8185(6) 0.0235(3) 0.073(2) Uani d D C
H234 1 0.2544(6) 0.8219(6) -0.0252(3) 0.087 Uiso calc R H
C235 1 0.3013(6) 0.9169(5) 0.0484(3) 0.0708(15) Uani d D C
H235 1 0.2649(6) 0.9877(5) 0.0172(3) 0.085 Uiso calc R H
C236 1 0.3631(5) 0.9111(4) 0.1199(3) 0.0589(12) Uani d D C
H236 1 0.3679(5) 0.9781(4) 0.1363(3) 0.071 Uiso calc R H
B3 1 0.9670(5) 0.3842(4) 0.1486(3) 0.0409(10) Uani d . B
B4 1 0.9913(5) 0.2254(5) 0.1582(3) 0.0478(11) Uani d . B
B5 1 0.9593(6) 0.1847(4) 0.2714(3) 0.0503(12) Uani d . B
B6 1 0.9157(5) 0.3163(4) 0.3378(3) 0.0448(11) Uani d . B
B7 1 0.8065(4) 0.4684(4) 0.1831(3) 0.0361(9) Uani d . B
B8 1 0.8459(5) 0.3410(4) 0.1269(3) 0.0423(10) Uani d . B
B9 1 0.8476(5) 0.2244(4) 0.1940(3) 0.0465(11) Uani d . B
B10 1 0.8003(5) 0.2811(4) 0.2932(3) 0.0460(11) Uani d . B
B11 1 0.7775(5) 0.4293(4) 0.2905(3) 0.0399(10) Uani d . B
B12 1 0.7302(5) 0.3749(4) 0.2070(3) 0.0419(10) Uani d . B
H3 1 1.0148(33) 0.4070(30) 0.1085(22) 0.020(8) Uiso d . H
H4 1 1.0639(48) 0.1550(44) 0.1172(31) 0.060(14) Uiso d . H
H5 1 1.0105(47) 0.1015(45) 0.2906(30) 0.055(13) Uiso d . H
H6 1 0.9432(38) 0.2987(35) 0.3909(26) 0.033(10) Uiso d . H
H7 1 0.7396(37) 0.5614(34) 0.1531(24) 0.032(10) Uiso d . H
H8 1 0.8303(45) 0.3396(42) 0.0635(30) 0.054(13) Uiso d . H
H9 1 0.8181(47) 0.1522(43) 0.1719(30) 0.058(14) Uiso d . H
H10 1 0.7400(47) 0.2455(43) 0.3325(30) 0.056(13) Uiso d . H
H11 1 0.6965(54) 0.4965(50) 0.3321(34) 0.073(16) Uiso d . H
H12 1 0.6299(48) 0.4011(43) 0.1917(29) 0.056(13) Uiso d . H
Cl1S 1 0.3905(6) 0.3927(4) 0.0978(2) 0.218(2) Uani d DU Cl
Cl2S 1 0.3357(4) 0.2128(4) 0.0393(3) 0.202(2) Uani d DU Cl
C1S 1 0.3189(15) 0.3615(11) 0.0278(7) 0.192(3) Uani d DU C
H1S1 1 0.3542(15) 0.3720(11) -0.0250(7) 0.230 Uiso calc R H
H1S2 1 0.2280(15) 0.4169(11) 0.0291(7) 0.230 Uiso calc R H

loop_
_atom_type_symbol
_atom_type_description
_atom_type_scat_source
_atom_type_scat_dispersion_real
_atom_type_scat_dispersion_imag
Te Te 'International Tables Vol C Tables 4.2.6.8 and 6.1.1.4' -0.5308 1.
Cu Cu 'International Tables Vol C Tables 4.2.6.8 and 6.1.1.4' 0.3201 1.2
P P 'International Tables Vol C Tables 4.2.6.8 and 6.1.1.4' 0.1023 0.094
Cl Cl 'International Tables Vol C Tables 4.2.6.8 and 6.1.1.4' 0.1484 0.1
C C 'International Tables Vol C Tables 4.2.6.8 and 6.1.1.4' 0.0033 0.001
B B 'International Tables Vol C Tables 4.2.6.8 and 6.1.1.4' 0.0013 0.000
H H 'International Tables Vol C Tables 4.2.6.8 and 6.1.1.4' 0.0000 0.000

loop_
_geom_angle_atom_site_label_1
_geom_angle_atom_site_label_2
_geom_angle_atom_site_label_3
_geom_angle
_geom_angle_publ_flag
B4 Te1 B5 50.0(2) ?
B4 Te1 B6 85.5(2) ?
B5 Te1 B6 48.0(2) ?
B4 Te1 B3 47.6(2) ?
B5 Te1 B3 84.8(2) ?
B6 Te1 B3 87.9(2) ?
B4 Te1 Cu2 94.37(13) ?
B5 Te1 Cu2 94.51(13) ?
B6 Te1 Cu2 56.95(12) ?
B3 Te1 Cu2 56.47(11) ?
B7 Cu2 B11 51.7(2) ?
B7 Cu2 P1 133.72(13) ?
B11 Cu2 P1 138.47(13) yes
B7 Cu2 B3 46.8(2) ?
B11 Cu2 B3 85.9(2) ?
P1 Cu2 B3 129.10(13) ?
B7 Cu2 B6 86.2(2) ?
B11 Cu2 B6 46.6(2) ?
P1 Cu2 B6 135.84(14) yes
B3 Cu2 B6 90.3(2) ?
B7 Cu2 Te1 95.57(12) ?
B11 Cu2 Te1 95.15(13) ?
P1 Cu2 Te1 120.73(4) yes
B3 Cu2 Te1 58.71(12) ?
B6 Cu2 Te1 58.49(13) ?
B7 Cu2 Cu3 52.93(12) ?
B11 Cu2 Cu3 51.64(13) ?
P1 Cu2 Cu3 96.17(4) yes
B3 Cu2 Cu3 98.54(13) ?
B6 Cu2 Cu3 96.55(14) ?
Te1 Cu2 Cu3 143.09(2) yes
B11 Cu3 P2 153.12(13) ?
B11 Cu3 B7 50.4(2) ?
P2 Cu3 B7 144.86(12) ?
B11 Cu3 Cu2 50.84(13) ?
P2 Cu3 Cu2 152.49(4) yes
B7 Cu3 Cu2 50.43(12) ?
B11 Cu3 H7 81.6(12) ?
P2 Cu3 H7 113.7(12) ?
B7 Cu3 H7 32.0(12) ?
Cu2 Cu3 H7 73.2(12) ?
B11 Cu3 H11 32.7(18) ?
P2 Cu3 H11 122.9(18) ?
B7 Cu3 H11 82.6(18) ?
Cu2 Cu3 H11 73.3(18) ?
H7 Cu3 H11 112.(2) ?
C121 P1 C131 107.4(2) ?
C121 P1 C111 101.4(2) ?
C131 P1 C111 103.7(2) ?
C121 P1 Cu2 113.86(13) ?
C131 P1 Cu2 112.05(13) ?
C111 P1 Cu2 117.31(14) ?
C116 C111 C112 118.5(4) ?
C116 C111 P1 123.8(3) ?
C112 C111 P1 117.7(3) ?
C113 C112 C111 120.2(5) ?
C114 C113 C112 120.2(5) ?
C115 C114 C113 120.0(5) ?
C114 C115 C116 120.3(5) ?
C111 C116 C115 120.7(5) ?
C122 C121 C126 119.0(4) ?
C122 C121 P1 119.6(3) ?
C126 C121 P1 121.4(3) ?
C121 C122 C123 120.8(4) ?
C124 C123 C122 119.8(4) ?
C123 C124 C125 120.3(4) ?
C124 C125 C126 120.5(5) ?
C125 C126 C121 119.5(4) ?
C136 C131 C132 119.1(4) ?
C136 C131 P1 124.5(3) ?
C132 C131 P1 116.5(3) ?
C133 C132 C131 120.1(5) ?
C134 C133 C132 120.2(5) ?
C133 C134 C135 120.7(5) ?
C134 C135 C136 120.2(5) ?
C131 C136 C135 119.6(5) ?
C221 P2 C231 104.1(2) ?
C221 P2 C211 104.3(2) ?
C231 P2 C211 106.8(2) ?
C221 P2 Cu3 117.76(14) ?
C231 P2 Cu3 108.62(14) ?
C211 P2 Cu3 114.30(13) ?
C216 C211 C212 119.2(4) ?
C216 C211 P2 122.4(3) ?
C212 C211 P2 118.4(3) ?
C213 C212 C211 120.1(5) ?
C214 C213 C212 120.5(5) ?
C213 C214 C215 119.8(5) ?
C214 C215 C216 120.2(5) ?
C211 C216 C215 120.2(4) ?
C226 C221 C222 118.2(4) ?
C226 C221 P2 123.4(3) ?
C222 C221 P2 118.4(3) ?
C223 C222 C221 120.6(4) ?
C224 C223 C222 120.4(5) ?
C223 C224 C225 119.6(5) ?
C224 C225 C226 120.4(5) ?
C225 C226 C221 120.8(4) ?
C236 C231 C232 118.8(4) ?
C236 C231 P2 122.6(3) ?
C232 C231 P2 118.5(3) ?
C231 C232 C233 120.4(5) ?
C234 C233 C232 120.2(5) ?
C233 C234 C235 119.8(5) ?
C234 C235 C236 120.2(5) ?
C231 C236 C235 120.4(5) ?
B7 B3 B8 60.0(3) ?
B7 B3 B4 104.3(3) ?
B8 B3 B4 56.4(3) ?
B7 B3 Cu2 61.6(2) ?
B8 B3 Cu2 113.6(3) ?
B4 B3 Cu2 114.8(3) ?
B7 B3 Te1 112.1(3) ?
B8 B3 Te1 113.2(3) ?
B4 B3 Te1 65.2(2) ?
Cu2 B3 Te1 64.82(12) ?
B7 B3 H3 128.(2) ?
B8 B3 H3 125.(2) ?
B4 B3 H3 120.(2) ?
Cu2 B3 H3 115.(2) ?
Te1 B3 H3 110.(2) ?
B8 B4 B9 61.3(3) ?
B8 B4 B3 58.5(3) ?
B9 B4 B3 108.8(3) ?
B8 B4 B5 105.0(3) ?
B9 B4 B5 55.7(3) ?
B3 B4 B5 110.0(3) ?
B8 B4 Te1 116.6(3) ?
B9 B4 Te1 114.7(3) ?
B3 B4 Te1 67.2(2) ?
B5 B4 Te1 65.1(2) ?
B8 B4 H4 125.(3) ?
B9 B4 H4 123.(3) ?
B3 B4 H4 121.(3) ?
B5 B4 H4 121.(3) ?
Te1 B4 H4 109.(3) ?
B10 B5 B9 61.8(3) ?
B10 B5 B6 58.7(3) ?
B9 B5 B6 109.6(3) ?
B10 B5 B4 105.6(3) ?
B9 B5 B4 55.9(3) ?
B6 B5 B4 110.4(3) ?
B10 B5 Te1 116.5(3) ?
B9 B5 Te1 114.7(3) ?
B6 B5 Te1 66.9(2) ?
B4 B5 Te1 64.9(2) ?
B10 B5 H5 130.(3) ?
B9 B5 H5 122.(3) ?
B6 B5 H5 123.(3) ?
B4 B5 H5 116.(3) ?
Te1 B5 H5 106.(3) ?
B11 B6 B10 59.5(3) ?
B11 B6 B5 103.1(3) ?
B10 B6 B5 55.7(3) ?
B11 B6 Cu2 61.3(2) ?
B10 B6 Cu2 112.6(3) ?
B5 B6 Cu2 113.7(3) ?
B11 B6 Te1 111.5(3) ?
B10 B6 Te1 112.5(3) ?
B5 B6 Te1 65.1(2) ?
Cu2 B6 Te1 64.55(13) ?
B11 B6 H6 134.(3) ?
B10 B6 H6 127.(3) ?
B5 B6 H6 117.(3) ?
Cu2 B6 H6 117.(3) ?
Te1 B6 H6 106.(3) ?
B3 B7 B8 60.3(3) ?
B3 B7 B12 110.6(3) ?
B8 B7 B12 59.5(3) ?
B3 B7 B11 113.2(3) ?
B8 B7 B11 106.7(3) ?
B12 B7 B11 58.6(2) ?
B3 B7 Cu2 71.7(2) ?
B8 B7 Cu2 122.4(3) ?
B12 B7 Cu2 118.1(3) ?
B11 B7 Cu2 64.3(2) ?
B3 B7 Cu3 145.0(3) ?
B8 B7 Cu3 154.2(3) ?
B12 B7 Cu3 97.1(2) ?
B11 B7 Cu3 63.5(2) ?
Cu2 B7 Cu3 76.64(14) ?
B3 B7 H7 122.0(19) ?
B8 B7 H7 118.2(19) ?
B12 B7 H7 114.8(19) ?
B11 B7 H7 120.6(19) ?
Cu2 B7 H7 113.2(19) ?
Cu3 B7 H7 59.0(19) ?
B4 B8 B12 109.9(3) ?
B4 B8 B7 110.9(3) ?
B12 B8 B7 60.6(3) ?
B4 B8 B9 59.7(3) ?
B12 B8 B9 60.8(3) ?
B7 B8 B9 109.2(3) ?
B4 B8 B3 65.1(3) ?
B12 B8 B3 111.0(3) ?
B7 B8 B3 59.7(3) ?
B9 B8 B3 112.8(4) ?
B4 B8 H8 112.(3) ?
B12 B8 H8 127.(3) ?
B7 B8 H8 127.(3) ?
B9 B8 H8 119.(3) ?
B3 B8 H8 115.(3) ?
B5 B9 B4 68.4(3) ?
B5 B9 B8 113.3(4) ?
B4 B9 B8 59.0(3) ?
B5 B9 B10 58.7(3) ?
B4 B9 B10 113.0(4) ?
B8 B9 B10 108.0(3) ?
B5 B9 B12 107.9(3) ?
B4 B9 B12 108.2(3) ?
B8 B9 B12 59.2(3) ?
B10 B9 B12 59.1(3) ?
B5 B9 H9 119.(2) ?
B4 B9 H9 120.(2) ?
B8 B9 H9 122.(2) ?
B10 B9 H9 120.(2) ?
B12 B9 H9 121.(2) ?
B5 B10 B12 109.9(3) ?
B5 B10 B11 111.0(4) ?
B12 B10 B11 60.8(3) ?
B5 B10 B9 59.5(3) ?
B12 B10 B9 60.7(3) ?
B11 B10 B9 109.2(3) ?
B5 B10 B6 65.6(3) ?
B12 B10 B6 111.5(3) ?
B11 B10 B6 59.8(3) ?
B9 B10 B6 113.3(4) ?
B5 B10 H10 118.(2) ?
B12 B10 H10 119.(3) ?
B11 B10 H10 125.(3) ?
B9 B10 H10 117.(3) ?
B6 B10 H10 121.(3) ?
B10 B11 B6 60.7(3) ?
B10 B11 B12 59.5(3) ?
B6 B11 B12 111.3(3) ?
B10 B11 B7 106.8(3) ?
B6 B11 B7 114.0(3) ?
B12 B11 B7 58.5(2) ?
B10 B11 Cu2 122.7(3) ?
B6 B11 Cu2 72.1(2) ?
B12 B11 Cu2 117.8(3) ?
B7 B11 Cu2 64.0(2) ?
B10 B11 Cu3 154.6(3) ?
B6 B11 Cu3 144.6(3) ?
B12 B11 Cu3 98.7(3) ?
B7 B11 Cu3 66.1(2) ?
Cu2 B11 Cu3 77.5(2) ?
B10 B11 H11 119.(3) ?
B6 B11 H11 118.(3) ?
B12 B11 H11 118.(3) ?
B7 B11 H11 123.(3) ?
Cu2 B11 H11 111.(3) ?
Cu3 B11 H11 58.(3) ?
B10 B12 B8 109.5(4) ?
B10 B12 B7 110.4(3) ?
B8 B12 B7 59.9(2) ?
B10 B12 B11 59.7(3) ?
B8 B12 B11 110.4(3) ?
B7 B12 B11 62.8(3) ?
B10 B12 B9 60.2(3) ?
B8 B12 B9 60.0(3) ?
B7 B12 B9 108.0(3) ?
B11 B12 B9 108.0(4) ?
B10 B12 H12 121.(3) ?
B8 B12 H12 118.(3) ?
B7 B12 H12 122.(3) ?
B11 B12 H12 124.(3) ?
B9 B12 H12 119.(3) ?
Cl1S C1S Cl2S 113.1(6) ?

loop_
_geom_bond_atom_site_label_1
_geom_bond_atom_site_label_2
_geom_bond_distance
_geom_bond_publ_flag
Te1 B4 2.323(5) yes
Te1 B5 2.326(6) yes
Te1 B6 2.360(5) yes
Te1 B3 2.360(5) yes
Te1 Cu2 2.4991(6) yes
Cu2 B7 2.132(5) yes
Cu2 B11 2.138(5) yes
Cu2 P1 2.2028(11) yes
Cu2 B3 2.302(5) yes
Cu2 B6 2.320(5) yes
Cu2 Cu3 2.6915(8) yes
Cu3 B11 2.161(5) yes
Cu3 P2 2.1893(12) yes
Cu3 B7 2.207(4) yes
Cu3 H7 1.89(4) yes
Cu3 H11 1.83(6) yes
P1 C121 1.818(4) ?
P1 C131 1.820(4) ?
P1 C111 1.827(4) ?
C111 C116 1.383(6) ?
C111 C112 1.393(6) ?
C112 C113 1.388(7) ?
C113 C114 1.380(8) ?
C114 C115 1.362(8) ?
C115 C116 1.389(7) ?
C121 C122 1.379(6) ?
C121 C126 1.401(6) ?
C122 C123 1.385(6) ?
C123 C124 1.366(7) ?
C124 C125 1.380(7) ?
C125 C126 1.379(6) ?
C131 C136 1.376(6) ?
C131 C132 1.399(6) ?
C132 C133 1.377(6) ?
C133 C134 1.352(8) ?
C134 C135 1.369(8) ?
C135 C136 1.391(7) ?
P2 C221 1.808(4) ?
P2 C231 1.821(4) ?
P2 C211 1.821(4) ?
C211 C216 1.378(6) ?
C211 C212 1.385(6) ?
C212 C213 1.379(7) ?
C213 C214 1.370(7) ?
C214 C215 1.371(7) ?
C215 C216 1.385(6) ?
C221 C226 1.380(6) ?
C221 C222 1.396(6) ?
C222 C223 1.375(7) ?
C223 C224 1.370(7) ?
C224 C225 1.373(7) ?
C225 C226 1.378(6) ?
C231 C236 1.375(6) ?
C231 C232 1.377(6) ?
C232 C233 1.392(7) ?
C233 C234 1.359(8) ?
C234 C235 1.372(8) ?
C235 C236 1.387(7) ?
B3 B7 1.767(7) ?
B3 B8 1.778(7) ?
B3 B4 1.892(7) ?
B3 H3 0.96(4) ?
B4 B8 1.737(8) ?
B4 B9 1.749(7) ?
B4 B5 1.964(8) ?
B4 H4 1.14(5) ?
B5 B10 1.729(8) ?
B5 B9 1.744(8) ?
B5 B6 1.906(7) ?
B5 H5 0.99(5) ?
B6 B11 1.771(7) ?
B6 B10 1.789(8) ?
B6 H6 0.92(4) ?
B7 B8 1.772(6) ?
B7 B12 1.784(6) ?
B7 B11 1.861(6) ?
B7 H7 1.17(4) ?
B8 B12 1.764(7) ?
B8 B9 1.777(7) ?
B8 H8 1.07(5) ?
B9 B10 1.783(7) ?
B9 B12 1.792(7) ?
B9 H9 1.19(5) ?
B10 B12 1.763(7) ?
B10 B11 1.767(7) ?
B10 H10 1.15(5) ?
B11 B12 1.786(7) ?
B11 H11 1.17(6) ?
B12 H12 1.10(5) ?
Cl1S C1S 1.616(11) ?
Cl2S C1S 1.798(11) ?
